data_1543553
loop_
_publ_author_name
'Qi, Changxing'
'Bao, Jian'
'Wang, Jianping'
'Zhu, Hucheng'
'Xue, Yongbo'
'Wang, Xiaochuan'
'Li, Hua'
'Sun, Weiguang'
'Gao, Weixi'
'Lai, Yongji'
'Chen, Jian-Guo'
'Zhang, Yonghui'

_publ_section_title
;
 Asperterpenes A and B, two unprecedented meroterpenoids from Aspergillus
 terreus with BACE1 inhibitory activities
;
_journal_issue 10
_journal_name_full 'Chem. Sci.'
_journal_page_first 6563
_journal_paper_doi 10.1039/C6SC02464E
_journal_volume 7
_journal_year 2016
_chemical_formula_sum 'C26 H36 O5'
_chemical_formula_weight 428.55
_chemical_name_systematic
; 
 ? 
;
_space_group_IT_number 19
_symmetry_cell_setting orthorhombic
_symmetry_space_group_name_Hall 'P 2ac 2ab'
_symmetry_space_group_name_H-M 'P 21 21 21'
_atom_sites_solution_hydrogens geom
_atom_sites_solution_primary direct
_atom_sites_solution_secondary difmap
_audit_creation_method SHELXL-97
_audit_update_record
;
2015-08-03 deposited with the CCDC.
2016-06-27 downloaded from the CCDC.
;
_cell_angle_alpha 90.00
_cell_angle_beta 90.00
_cell_angle_gamma 90.00
_cell_formula_units_Z 4
_cell_length_a 7.9301(2)
_cell_length_b 11.6306(3)
_cell_length_c 25.2568(5)
_cell_measurement_reflns_used 7676
_cell_measurement_temperature 296(2)
_cell_measurement_theta_max 70.94
_cell_measurement_theta_min 3.80
_cell_volume 2329.48(10)
_computing_cell_refinement 'Bruker SAINT'
_computing_data_collection 'Bruker APEX2'
_computing_data_reduction 'Bruker SAINT'
_computing_molecular_graphics 'Bruker SHELXTL'
_computing_publication_material 'Bruker SHELXTL'
_computing_structure_refinement 'SHELXL-97 (Sheldrick, 1997)'
_computing_structure_solution 'SHELXS-97 (Sheldrick, 1990)'
_diffrn_ambient_temperature 296(2)
_diffrn_measured_fraction_theta_full 0.980
_diffrn_measured_fraction_theta_max 0.980
_diffrn_measurement_device_type 'Bruker APEX-II CCD'
_diffrn_measurement_method '\f and \w scans'
_diffrn_radiation_monochromator graphite
_diffrn_radiation_source 'fine-focus sealed tube'
_diffrn_radiation_type CuK\a
_diffrn_radiation_wavelength 1.54178
_diffrn_reflns_av_R_equivalents 0.0304
_diffrn_reflns_av_sigmaI/netI 0.0315
_diffrn_reflns_limit_h_max 7
_diffrn_reflns_limit_h_min -8
_diffrn_reflns_limit_k_max 12
_diffrn_reflns_limit_k_min -13
_diffrn_reflns_limit_l_max 28
_diffrn_reflns_limit_l_min -27
_diffrn_reflns_number 9765
_diffrn_reflns_theta_full 61.47
_diffrn_reflns_theta_max 61.47
_diffrn_reflns_theta_min 3.50
_diffrn_standards_number 0
_exptl_absorpt_coefficient_mu 0.666
_exptl_absorpt_correction_T_max 0.9364
_exptl_absorpt_correction_T_min 0.8783
_exptl_absorpt_correction_type none
_exptl_crystal_density_diffrn 1.222
_exptl_crystal_density_meas 0
_exptl_crystal_density_method 'not measured'
_exptl_crystal_F_000 928
_exptl_crystal_size_max 0.20
_exptl_crystal_size_mid 0.20
_exptl_crystal_size_min 0.10
_refine_diff_density_max 0.153
_refine_diff_density_min -0.152
_refine_diff_density_rms 0.042
_refine_ls_abs_structure_details 'Flack H D (1983), Acta Cryst. A39, 876-881'
_refine_ls_abs_structure_Flack 0.0(2)
_refine_ls_extinction_coef 0.0105(7)
_refine_ls_extinction_expression Fc^*^=kFc[1+0.001xFc^2^\l^3^/sin(2\q)]^-1/4^
_refine_ls_extinction_method SHELXL
_refine_ls_goodness_of_fit_ref 1.083
_refine_ls_hydrogen_treatment mixed
_refine_ls_matrix_type full
_refine_ls_number_parameters 289
_refine_ls_number_reflns 3494
_refine_ls_number_restraints 0
_refine_ls_restrained_S_all 1.083
_refine_ls_R_factor_all 0.0345
_refine_ls_R_factor_gt 0.0341
_refine_ls_shift/su_max 0.012
_refine_ls_shift/su_mean 0.002
_refine_ls_structure_factor_coef Fsqd
_refine_ls_weighting_details 'calc w=1/[\s^2^(Fo^2^)+(0.0584P)^2^+0.2901P] where P=(Fo^2^+2Fc^2^)/3'
_refine_ls_weighting_scheme calc
_refine_ls_wR_factor_gt 0.0985
_refine_ls_wR_factor_ref 0.0989
_reflns_number_gt 3436
_reflns_number_total 3494
_reflns_threshold_expression >2sigma(I)
_cod_data_source_file c6sc02464e2.cif
_cod_data_source_block g:\150116b\work\cu_150116b_0m
_cod_depositor_comments
;
The following automatic conversions were performed:

'_symmetry_cell_setting' value 'Orthorhombic' changed to
'orthorhombic' according to
/usr/data/users/saulius/crontab/automatic-downloads/rss-feeds/RSC/lib/dictionaries/cif_core.dic
dictionary named 'cif_core.dic' version 2.4.2 from 2011-04-26.

Automatic conversion script
Id: cif_fix_values 4268 2015-11-12 08:31:59Z antanas 

 Adding full bibliography for 1543553--1543554.cif.
;
_cod_original_sg_symbol_H-M P2(1)2(1)2(1)
_cod_database_code 1543553

loop_
_symmetry_equiv_pos_as_xyz
'x, y, z'
'x+1/2, -y+1/2, -z'
'-x, y+1/2, -z+1/2'
'-x+1/2, -y, z+1/2'

loop_
_atom_site_label
_atom_site_type_symbol
_atom_site_fract_x
_atom_site_fract_y
_atom_site_fract_z
_atom_site_U_iso_or_equiv
_atom_site_adp_type
_atom_site_occupancy
_atom_site_symmetry_multiplicity
_atom_site_calc_flag
_atom_site_refinement_flags
C1 C 0.5739(2) 0.2137(2) 0.85591(8) 0.0536(5) Uani 1 1 d .
H1A H 0.5727 0.2214 0.8942 0.064 Uiso 1 1 calc R
H1B H 0.5016 0.1496 0.8466 0.064 Uiso 1 1 calc R
C2 C 0.5031(3) 0.3241(2) 0.83104(10) 0.0706(6) Uani 1 1 d .
H2A H 0.3898 0.3082 0.8185 0.085 Uiso 1 1 calc R
H2B H 0.4943 0.3820 0.8585 0.085 Uiso 1 1 calc R
C3 C 0.6024(3) 0.37357(17) 0.78615(8) 0.0524(5) Uani 1 1 d .
C4 C 0.7913(2) 0.39025(15) 0.79552(7) 0.0462(4) Uani 1 1 d .
C5 C 0.8505(2) 0.30289(14) 0.83853(6) 0.0381(4) Uani 1 1 d .
H5 H 0.8229 0.3385 0.8726 0.046 Uiso 1 1 calc R
C6 C 1.0393(2) 0.28183(17) 0.83983(8) 0.0482(4) Uani 1 1 d .
H6A H 1.0972 0.3551 0.8376 0.058 Uiso 1 1 calc R
H6B H 1.0709 0.2369 0.8090 0.058 Uiso 1 1 calc R
C7 C 1.0980(3) 0.21898(18) 0.88961(9) 0.0564(5) Uani 1 1 d .
H7A H 1.1373 0.2757 0.9149 0.068 Uiso 1 1 calc R
H7B H 1.1936 0.1710 0.8803 0.068 Uiso 1 1 calc R
C8 C 0.9637(2) 0.14241(14) 0.91717(6) 0.0373(4) Uani 1 1 d .
C9 C 0.8474(2) 0.09605(14) 0.87262(6) 0.0350(4) Uani 1 1 d .
H9 H 0.9240 0.0568 0.8481 0.042 Uiso 1 1 calc R
C10 C 0.7544(2) 0.18785(14) 0.83761(6) 0.0367(4) Uani 1 1 d .
C11 C 0.7275(2) 0.00164(16) 0.89183(7) 0.0459(4) Uani 1 1 d .
H11A H 0.6578 -0.0237 0.8625 0.055 Uiso 1 1 calc R
H11B H 0.6536 0.0328 0.9189 0.055 Uiso 1 1 calc R
C12 C 0.8256(2) -0.10404(15) 0.91504(7) 0.0441(4) Uani 1 1 d .
C13 C 0.7693(2) -0.11944(15) 0.97222(7) 0.0448(4) Uani 1 1 d .
C14 C 0.8443(2) -0.06035(15) 1.01117(7) 0.0433(4) Uani 1 1 d .
C15 C 0.9890(3) 0.01682(16) 1.00251(6) 0.0464(4) Uani 1 1 d .
C16 C 1.0568(2) 0.03381(15) 0.94596(6) 0.0395(4) Uani 1 1 d .
C17 C 1.0114(2) -0.07520(15) 0.91592(6) 0.0421(4) Uani 1 1 d .
C18 C 0.8874(3) 0.38611(19) 0.74329(8) 0.0607(5) Uani 1 1 d .
H18A H 0.8812 0.3099 0.7288 0.091 Uiso 1 1 calc R
H18B H 1.0032 0.4062 0.7493 0.091 Uiso 1 1 calc R
H18C H 0.8381 0.4397 0.7188 0.091 Uiso 1 1 calc R
C19 C 0.8088(4) 0.51306(18) 0.81885(10) 0.0724(7) Uani 1 1 d .
H19A H 0.9246 0.5273 0.8277 0.109 Uiso 1 1 calc R
H19B H 0.7406 0.5194 0.8501 0.109 Uiso 1 1 calc R
H19C H 0.7719 0.5684 0.7931 0.109 Uiso 1 1 calc R
C20 C 0.8710(3) 0.2127(2) 0.95902(7) 0.0613(6) Uani 1 1 d .
H20A H 0.8293 0.2824 0.9434 0.092 Uiso 1 1 calc R
H20B H 0.9470 0.2312 0.9873 0.092 Uiso 1 1 calc R
H20C H 0.7782 0.1687 0.9727 0.092 Uiso 1 1 calc R
C21 C 0.7455(3) 0.13567(17) 0.78189(7) 0.0505(5) Uani 1 1 d .
H21A H 0.7018 0.0589 0.7840 0.076 Uiso 1 1 calc R
H21B H 0.8565 0.1339 0.7667 0.076 Uiso 1 1 calc R
H21C H 0.6728 0.1816 0.7601 0.076 Uiso 1 1 calc R
C22 C 0.7962(3) -0.2114(2) 0.88118(9) 0.0681(6) Uani 1 1 d .
H22A H 0.8373 -0.1980 0.8460 0.102 Uiso 1 1 calc R
H22B H 0.6777 -0.2281 0.8799 0.102 Uiso 1 1 calc R
H22C H 0.8551 -0.2754 0.8965 0.102 Uiso 1 1 calc R
C23 C 0.6238(3) -0.1975(2) 0.98251(9) 0.0677(6) Uani 1 1 d .
H23A H 0.5921 -0.1924 1.0191 0.102 Uiso 1 1 calc R
H23B H 0.6554 -0.2751 0.9743 0.102 Uiso 1 1 calc R
H23C H 0.5302 -0.1751 0.9607 0.102 Uiso 1 1 calc R
C24 C 1.2482(2) 0.04459(19) 0.95111(8) 0.0549(5) Uani 1 1 d .
H24A H 1.2899 -0.0153 0.9738 0.082 Uiso 1 1 calc R
H24B H 1.2759 0.1181 0.9660 0.082 Uiso 1 1 calc R
H24C H 1.2991 0.0377 0.9168 0.082 Uiso 1 1 calc R
C25 C 0.7849(3) -0.06639(17) 1.06702(7) 0.0502(5) Uani 1 1 d .
C26 C 0.8315(3) -0.1489(2) 1.15063(8) 0.0696(6) Uani 1 1 d .
H26A H 0.8534 -0.0780 1.1689 0.104 Uiso 1 1 calc R
H26B H 0.8967 -0.2094 1.1664 0.104 Uiso 1 1 calc R
H26C H 0.7137 -0.1672 1.1532 0.104 Uiso 1 1 calc R
O1 O 0.5353(2) 0.40428(16) 0.74554(7) 0.0781(5) Uani 1 1 d .
O2 O 1.0572(2) 0.06334(14) 1.03989(5) 0.0718(5) Uani 1 1 d .
O3 O 1.11676(19) -0.13506(12) 0.89522(6) 0.0620(4) Uani 1 1 d .
O4 O 0.6667(3) -0.01508(18) 1.08381(7) 0.0949(7) Uani 1 1 d .
O5 O 0.87762(19) -0.13690(13) 1.09558(5) 0.0616(4) Uani 1 1 d .

loop_
_atom_site_aniso_label
_atom_site_aniso_U_11
_atom_site_aniso_U_22
_atom_site_aniso_U_33
_atom_site_aniso_U_23
_atom_site_aniso_U_13
_atom_site_aniso_U_12
C1 0.0338(10) 0.0692(13) 0.0578(10) 0.0144(10) 0.0024(8) 0.0009(8)
C2 0.0441(11) 0.0883(16) 0.0793(14) 0.0240(12) 0.0073(11) 0.0192(11)
C3 0.0484(11) 0.0512(11) 0.0576(11) 0.0067(9) -0.0062(9) 0.0081(9)
C4 0.0510(11) 0.0378(10) 0.0498(9) 0.0046(8) -0.0035(8) -0.0013(8)
C5 0.0391(9) 0.0372(9) 0.0380(8) -0.0007(7) -0.0004(7) -0.0003(7)
C6 0.0372(10) 0.0463(10) 0.0612(11) 0.0085(8) -0.0021(8) -0.0093(7)
C7 0.0412(10) 0.0507(11) 0.0773(13) 0.0165(10) -0.0146(9) -0.0144(9)
C8 0.0357(9) 0.0384(8) 0.0377(8) -0.0039(7) -0.0005(7) -0.0002(7)
C9 0.0327(8) 0.0373(9) 0.0351(7) -0.0015(6) 0.0033(6) -0.0024(6)
C10 0.0339(9) 0.0405(9) 0.0355(8) 0.0019(7) -0.0008(7) -0.0042(7)
C11 0.0432(10) 0.0478(10) 0.0466(9) 0.0073(8) -0.0052(7) -0.0125(8)
C12 0.0556(11) 0.0358(9) 0.0409(9) -0.0028(7) 0.0017(8) -0.0077(8)
C13 0.0511(10) 0.0362(9) 0.0470(9) 0.0038(7) 0.0017(8) 0.0002(8)
C14 0.0520(10) 0.0381(9) 0.0400(8) 0.0034(7) 0.0069(7) 0.0022(8)
C15 0.0562(11) 0.0456(9) 0.0372(9) -0.0010(7) -0.0018(8) -0.0037(8)
C16 0.0399(10) 0.0407(9) 0.0377(8) -0.0004(7) -0.0013(7) -0.0021(7)
C17 0.0522(10) 0.0406(9) 0.0335(8) 0.0038(7) 0.0040(7) 0.0057(8)
C18 0.0600(12) 0.0633(13) 0.0587(11) 0.0190(10) 0.0053(10) -0.0031(10)
C19 0.0937(18) 0.0394(11) 0.0842(15) -0.0002(10) -0.0192(13) 0.0029(11)
C20 0.0770(15) 0.0635(12) 0.0435(10) -0.0156(9) -0.0108(9) 0.0251(11)
C21 0.0682(12) 0.0445(10) 0.0390(9) -0.0003(8) -0.0082(8) -0.0068(9)
C22 0.0925(17) 0.0548(12) 0.0571(12) -0.0169(10) 0.0020(11) -0.0188(12)
C23 0.0731(15) 0.0683(14) 0.0617(12) 0.0096(11) 0.0053(11) -0.0263(12)
C24 0.0425(11) 0.0619(12) 0.0603(11) 0.0133(10) -0.0066(8) 0.0015(9)
C25 0.0618(12) 0.0449(10) 0.0439(9) 0.0000(8) 0.0102(9) 0.0014(9)
C26 0.0886(16) 0.0812(16) 0.0390(10) 0.0077(10) 0.0107(10) -0.0062(13)
O1 0.0674(10) 0.0929(12) 0.0739(10) 0.0268(9) -0.0191(8) 0.0090(9)
O2 0.0954(12) 0.0808(10) 0.0392(7) -0.0028(7) -0.0067(7) -0.0343(9)
O3 0.0675(9) 0.0560(8) 0.0625(8) -0.0091(7) 0.0119(7) 0.0138(7)
O4 0.1170(15) 0.1014(14) 0.0661(9) 0.0127(9) 0.0365(10) 0.0518(12)
O5 0.0710(9) 0.0766(10) 0.0372(6) 0.0102(6) 0.0121(6) 0.0113(8)

loop_
_atom_type_symbol
_atom_type_description
_atom_type_scat_dispersion_real
_atom_type_scat_dispersion_imag
_atom_type_scat_source
C C 0.0181 0.0091 'International Tables Vol C Tables 4.2.6.8 and 6.1.1.4'
H H 0.0000 0.0000 'International Tables Vol C Tables 4.2.6.8 and 6.1.1.4'
O O 0.0492 0.0322 'International Tables Vol C Tables 4.2.6.8 and 6.1.1.4'

loop_
_geom_angle_atom_site_label_1
_geom_angle_atom_site_label_2
_geom_angle_atom_site_label_3
_geom_angle
C10 C1 C2 112.45(16)
C10 C1 H1A 109.1
C2 C1 H1A 109.1
C10 C1 H1B 109.1
C2 C1 H1B 109.1
H1A C1 H1B 107.8
C3 C2 C1 116.07(18)
C3 C2 H2A 108.3
C1 C2 H2A 108.3
C3 C2 H2B 108.3
C1 C2 H2B 108.3
H2A C2 H2B 107.4
O1 C3 C2 121.66(19)
O1 C3 C4 121.66(19)
C2 C3 C4 116.58(17)
C18 C4 C3 110.58(17)
C18 C4 C19 108.26(18)
C3 C4 C19 105.25(17)
C18 C4 C5 115.61(16)
C3 C4 C5 108.65(15)
C19 C4 C5 107.97(15)
C6 C5 C10 110.38(14)
C6 C5 C4 114.64(15)
C10 C5 C4 114.01(14)
C6 C5 H5 105.6
C10 C5 H5 105.6
C4 C5 H5 105.6
C5 C6 C7 113.33(16)
C5 C6 H6A 108.9
C7 C6 H6A 108.9
C5 C6 H6B 108.9
C7 C6 H6B 108.9
H6A C6 H6B 107.7
C6 C7 C8 115.74(15)
C6 C7 H7A 108.3
C8 C7 H7A 108.3
C6 C7 H7B 108.3
C8 C7 H7B 108.3
H7A C7 H7B 107.4
C20 C8 C9 113.69(14)
C20 C8 C7 109.52(16)
C9 C8 C7 106.38(13)
C20 C8 C16 108.89(13)
C9 C8 C16 108.83(13)
C7 C8 C16 109.45(13)
C11 C9 C8 112.87(13)
C11 C9 C10 111.99(13)
C8 C9 C10 116.83(13)
C11 C9 H9 104.6
C8 C9 H9 104.6
C10 C9 H9 104.6
C1 C10 C21 108.13(15)
C1 C10 C5 106.66(15)
C21 C10 C5 112.34(14)
C1 C10 C9 113.69(13)
C21 C10 C9 105.61(13)
C5 C10 C9 110.49(13)
C9 C11 C12 111.84(15)
C9 C11 H11A 109.2
C12 C11 H11A 109.2
C9 C11 H11B 109.2
C12 C11 H11B 109.2
H11A C11 H11B 107.9
C17 C12 C13 107.36(14)
C17 C12 C22 109.76(17)
C13 C12 C22 112.90(15)
C17 C12 C11 108.39(14)
C13 C12 C11 107.51(15)
C22 C12 C11 110.75(16)
C14 C13 C23 121.88(17)
C14 C13 C12 120.40(16)
C23 C13 C12 117.65(16)
C13 C14 C15 123.33(15)
C13 C14 C25 122.09(17)
C15 C14 C25 114.57(15)
O2 C15 C14 120.16(16)
O2 C15 C16 120.58(17)
C14 C15 C16 119.22(14)
C17 C16 C24 110.23(16)
C17 C16 C15 105.87(14)
C24 C16 C15 106.16(14)
C17 C16 C8 108.40(12)
C24 C16 C8 115.03(14)
C15 C16 C8 110.77(13)
O3 C17 C12 122.72(17)
O3 C17 C16 122.24(18)
C12 C17 C16 115.03(15)
C4 C18 H18A 109.5
C4 C18 H18B 109.5
H18A C18 H18B 109.5
C4 C18 H18C 109.5
H18A C18 H18C 109.5
H18B C18 H18C 109.5
C4 C19 H19A 109.5
C4 C19 H19B 109.5
H19A C19 H19B 109.5
C4 C19 H19C 109.5
H19A C19 H19C 109.5
H19B C19 H19C 109.5
C8 C20 H20A 109.5
C8 C20 H20B 109.5
H20A C20 H20B 109.5
C8 C20 H20C 109.5
H20A C20 H20C 109.5
H20B C20 H20C 109.5
C10 C21 H21A 109.5
C10 C21 H21B 109.5
H21A C21 H21B 109.5
C10 C21 H21C 109.5
H21A C21 H21C 109.5
H21B C21 H21C 109.5
C12 C22 H22A 109.5
C12 C22 H22B 109.5
H22A C22 H22B 109.5
C12 C22 H22C 109.5
H22A C22 H22C 109.5
H22B C22 H22C 109.5
C13 C23 H23A 109.5
C13 C23 H23B 109.5
H23A C23 H23B 109.5
C13 C23 H23C 109.5
H23A C23 H23C 109.5
H23B C23 H23C 109.5
C16 C24 H24A 109.5
C16 C24 H24B 109.5
H24A C24 H24B 109.5
C16 C24 H24C 109.5
H24A C24 H24C 109.5
H24B C24 H24C 109.5
O4 C25 O5 123.87(17)
O4 C25 C14 124.30(19)
O5 C25 C14 111.82(16)
O5 C26 H26A 109.5
O5 C26 H26B 109.5
H26A C26 H26B 109.5
O5 C26 H26C 109.5
H26A C26 H26C 109.5
H26B C26 H26C 109.5
C25 O5 C26 116.48(17)

loop_
_geom_bond_atom_site_label_1
_geom_bond_atom_site_label_2
_geom_bond_distance
C1 C10 1.534(3)
C1 C2 1.535(3)
C1 H1A 0.9700
C1 H1B 0.9700
C2 C3 1.496(3)
C2 H2A 0.9700
C2 H2B 0.9700
C3 O1 1.209(2)
C3 C4 1.529(3)
C4 C18 1.524(3)
C4 C19 1.551(3)
C4 C5 1.560(2)
C5 C6 1.518(3)
C5 C10 1.540(2)
C5 H5 0.9800
C6 C7 1.527(3)
C6 H6A 0.9700
C6 H6B 0.9700
C7 C8 1.553(2)
C7 H7A 0.9700
C7 H7B 0.9700
C8 C20 1.525(2)
C8 C9 1.552(2)
C8 C16 1.634(2)
C9 C11 1.531(2)
C9 C10 1.570(2)
C9 H9 0.9800
C10 C21 1.534(2)
C11 C12 1.569(3)
C11 H11A 0.9700
C11 H11B 0.9700
C12 C17 1.511(3)
C12 C13 1.523(2)
C12 C22 1.531(3)
C13 C14 1.339(3)
C13 C23 1.491(3)
C14 C15 1.474(3)
C14 C25 1.489(2)
C15 O2 1.215(2)
C15 C16 1.539(2)
C16 C17 1.521(2)
C16 C24 1.529(3)
C17 O3 1.207(2)
C18 H18A 0.9600
C18 H18B 0.9600
C18 H18C 0.9600
C19 H19A 0.9600
C19 H19B 0.9600
C19 H19C 0.9600
C20 H20A 0.9600
C20 H20B 0.9600
C20 H20C 0.9600
C21 H21A 0.9600
C21 H21B 0.9600
C21 H21C 0.9600
C22 H22A 0.9600
C22 H22B 0.9600
C22 H22C 0.9600
C23 H23A 0.9600
C23 H23B 0.9600
C23 H23C 0.9600
C24 H24A 0.9600
C24 H24B 0.9600
C24 H24C 0.9600
C25 O4 1.189(2)
C25 O5 1.317(2)
C26 O5 1.445(2)
C26 H26A 0.9600
C26 H26B 0.9600
C26 H26C 0.9600

loop_
_geom_torsion_atom_site_label_1
_geom_torsion_atom_site_label_2
_geom_torsion_atom_site_label_3
_geom_torsion_atom_site_label_4
_geom_torsion
C10 C1 C2 C3 12.0(3)
C1 C2 C3 O1 133.3(2)
C1 C2 C3 C4 -50.4(3)
O1 C3 C4 C18 -30.1(3)
C2 C3 C4 C18 153.58(19)
O1 C3 C4 C19 86.6(3)
C2 C3 C4 C19 -89.7(2)
O1 C3 C4 C5 -158.0(2)
C2 C3 C4 C5 25.7(2)
C18 C4 C5 C6 36.4(2)
C3 C4 C5 C6 161.41(16)
C19 C4 C5 C6 -84.9(2)
C18 C4 C5 C10 -92.15(19)
C3 C4 C5 C10 32.8(2)
C19 C4 C5 C10 146.47(17)
C10 C5 C6 C7 -63.0(2)
C4 C5 C6 C7 166.60(16)
C5 C6 C7 C8 25.5(3)
C6 C7 C8 C20 -91.5(2)
C6 C7 C8 C9 31.8(2)
C6 C7 C8 C16 149.22(17)
C20 C8 C9 C11 -69.8(2)
C7 C8 C9 C11 169.55(15)
C16 C8 C9 C11 51.72(17)
C20 C8 C9 C10 62.14(19)
C7 C8 C9 C10 -58.48(18)
C16 C8 C9 C10 -176.31(13)
C2 C1 C10 C21 -78.2(2)
C2 C1 C10 C5 42.9(2)
C2 C1 C10 C9 164.91(18)
C6 C5 C10 C1 160.39(14)
C4 C5 C10 C1 -68.89(18)
C6 C5 C10 C21 -81.30(18)
C4 C5 C10 C21 49.4(2)
C6 C5 C10 C9 36.36(18)
C4 C5 C10 C9 167.08(14)
C11 C9 C10 C1 36.3(2)
C8 C9 C10 C1 -96.10(18)
C11 C9 C10 C21 -82.13(17)
C8 C9 C10 C21 145.50(14)
C11 C9 C10 C5 156.15(14)
C8 C9 C10 C5 23.78(19)
C8 C9 C11 C12 -59.16(18)
C10 C9 C11 C12 166.53(13)
C9 C11 C12 C17 5.2(2)
C9 C11 C12 C13 120.95(16)
C9 C11 C12 C22 -115.28(18)
C17 C12 C13 C14 30.6(2)
C22 C12 C13 C14 151.69(19)
C11 C12 C13 C14 -85.9(2)
C17 C12 C13 C23 -152.31(18)
C22 C12 C13 C23 -31.2(3)
C11 C12 C13 C23 91.2(2)
C23 C13 C14 C15 179.5(2)
C12 C13 C14 C15 -3.5(3)
C23 C13 C14 C25 -1.5(3)
C12 C13 C14 C25 175.45(17)
C13 C14 C15 O2 -176.10(19)
C25 C14 C15 O2 4.9(3)
C13 C14 C15 C16 1.5(3)
C25 C14 C15 C16 -177.51(16)
O2 C15 C16 C17 151.13(19)
C14 C15 C16 C17 -26.5(2)
O2 C15 C16 C24 34.0(2)
C14 C15 C16 C24 -143.64(17)
O2 C15 C16 C8 -91.6(2)
C14 C15 C16 C8 90.83(19)
C20 C8 C16 C17 129.93(16)
C9 C8 C16 C17 5.50(17)
C7 C8 C16 C17 -110.38(17)
C20 C8 C16 C24 -106.19(19)
C9 C8 C16 C24 129.38(15)
C7 C8 C16 C24 13.5(2)
C20 C8 C16 C15 14.2(2)
C9 C8 C16 C15 -110.24(15)
C7 C8 C16 C15 133.88(16)
C13 C12 C17 O3 118.67(18)
C22 C12 C17 O3 -4.4(2)
C11 C12 C17 O3 -125.48(17)
C13 C12 C17 C16 -60.02(18)
C22 C12 C17 C16 176.91(15)
C11 C12 C17 C16 55.83(18)
C24 C16 C17 O3 -7.0(2)
C15 C16 C17 O3 -121.41(18)
C8 C16 C17 O3 119.70(18)
C24 C16 C17 C12 171.69(15)
C15 C16 C17 C12 57.29(18)
C8 C16 C17 C12 -61.60(17)
C13 C14 C25 O4 -79.3(3)
C15 C14 C25 O4 99.7(3)
C13 C14 C25 O5 99.8(2)
C15 C14 C25 O5 -81.2(2)
O4 C25 O5 C26 -1.2(3)
C14 C25 O5 C26 179.70(18)
